data_4031785
loop_
_publ_author_name
'Johnson, B.F.G.'
'Lewis, J.'
'Nelson, W.J.H.'
'Henrick, K.'
'Puga, J.'
'McPartlin, M.'

_publ_section_title
;
 Reactions of (Os4(CO)12H3)(-) with (NO)(PF6) in the Presence of Trace
 Amounts of Water; X-Ray Determination of the Molecular Structures of
 Os4(CO)12H3(mue-OPO3H2)) and (Os4(CO)12H3(mue-OH)) (2:1 ratio) in the..
;
_journal_name_full
;
Journal of the Chemical Society. Dalton Transactions, Inorganic Chemistry 
(1972-)
;
_journal_page_first 1203
_journal_page_last 1206
_journal_volume 1983
_journal_year 1983
_chemical_formula_sum 'C36 H14 O45 Os12 P2'
_chemical_name_systematic '(Os4 (C O)12 H3 (H2 P O4))2 (Os4 (C O)12 H3 (O H))'
_space_group_IT_number 14
_symmetry_space_group_name_Hall '-P 2ybc'
_symmetry_space_group_name_H-M 'P 1 21/c 1'
_cell_angle_alpha 90
_cell_angle_beta 101.48
_cell_angle_gamma 90
_cell_formula_units_Z 4
_cell_length_a 14.315
_cell_length_b 30.732
_cell_length_c 15.314
_cell_volume 6602.286
_citation_journal_id_ASTM JCDTBI
_cod_data_source_file Johnson_JCDTBI_1983_1914.cif
_cod_data_source_block C36H14O45Os12P2
_cod_database_code 4031785

loop_
_symmetry_equiv_pos_as_xyz
x,y,z
-x,y+1/2,-z+1/2
-x,-y,-z
x,-y-1/2,z-1/2

loop_
_atom_site_label
_atom_site_type_symbol
_atom_site_fract_x
_atom_site_fract_y
_atom_site_fract_z
_atom_site_occupancy
_atom_site_U_iso_or_equiv
C23 C+2 0.4289 0.0436 0.1777 1 0.0
C30 C+2 -0.3044 0.1256 0.118 1 0.0
O40 O-2 0.0149 0.0853 0.1298 1 0.0
O37 O-2 -0.1218 0.297 0.3417 1 0.0
C16 C+2 0.314 -0.0287 0.0758 1 0.0
O14 O-2 0.0869 0.4328 0.3085 1 0.0
O39 O-2 0.0867 0.2252 0.1583 1 0.0
O8 O-2 0.1073 0.3228 0.044 1 0.0
O3 O-2 0.0788 0.2303 0.3679 1 0.0
Os10 Os -0.2347 0.11874 0.22358 1 0.0
C22 C+2 0.4039 0.0955 0.3135 1 0.0
O10 O-2 0.1931 0.4466 0.1602 1 0.0
O23 O-2 0.4226 -0.03 0.5195 1 0.0
C2 C+2 0.4646 0.2843 0.2709 1 0.0
C20 C+2 0.4849 -0.0446 0.2918 1 0.0
O25 O-2 0.3264 -0.1366 0.3391 1 0.0
C33 C+2 -0.1596 0.2677 0.3119 1 0.0
Os1 Os 0.35431 0.27894 0.30193 1 0.0
C17 C+2 0.1569 -0.0725 0.1152 1 0.0
C3 C+2 0.4193 0.2566 0.4134 1 0.0
O4 O-2 0.2505 0.1997 0.4014 1 0.0
O43 O-2 0.086 0.095 0.3576 1 0.0
O12 O-2 0.3333 0.4579 0.4292 1 0.0
C6 C+2 0.2205 0.4112 0.1678 1 0.0
O35 O-2 -0.3746 0.2289 0.3885 1 0.0
C34 C+2 -0.1445 0.1736 0.0719 1 0.0
Os7 Os 0.35954 -0.0391 0.31932 1 0.0
Os8 Os 0.33204 0.05001 0.2396 1 0.0
O26 O-2 0.4551 0.1192 0.3523 1 0.0
O5 O-2 0.3178 0.1919 0.2073 1 0.0
O11 O-2 0.5712 0.3738 0.3562 1 0.0
C10 C+2 0.1164 0.3975 0.3158 1 0.0
C32 C+2 -0.2859 0.2378 0.1617 1 0.0
O9 O-2 0.4133 0.3612 0.0769 1 0.0
C12 C+2 0.0562 0.3217 0.2399 1 0.0
O18 O-2 -0.0362 0.012 0.3279 1 0.0
P2 P+5 0.1881 0.0918 0.3656 1 0.0
C8 C+2 0.3593 0.4227 0.4239 1 0.0
O41 O-2 0.2203 0.0532 0.315 1 0.0
Os5 Os 0.16991 -0.01461 0.32388 1 0.0
C5 C+2 0.3621 0.3598 0.1188 1 0.0
P1 P+5 0.1802 0.2385 0.3964 1 0.0
O36 O-2 -0.3301 0.2557 0.102 1 0.0
O13 O-2 0.4301 0.3337 0.5662 1 0.0
Os11 Os -0.22462 0.21215 0.26931 1 0.0
O20 O-2 0.3675 -0.0364 0.0238 1 0.0
O1 O-2 0.2206 0.2769 0.3437 1 0.0
O24 O-2 0.5611 -0.0469 0.284 1 0.0
O19 O-2 0.2099 -0.0233 0.5256 1 0.0
O27 O-2 0.489 0.0383 0.1273 1 0.0
C35 C+2 0.0241 0.2024 0.1737 1 0.0
C4 C+2 0.1673 0.3341 0.1031 1 0.0
Os2 Os 0.26524 0.35391 0.1939 1 0.0
C9 C+2 0.3991 0.3461 0.4778 1 0.0
C15 C+2 0.2024 -0.0193 0.4471 1 0.0
C21 C+2 0.3407 -0.098 0.3316 1 0.0
C31 C+2 -0.3128 0.2199 0.3316 1 0.0
C36 C+2 -0.0175 0.1158 0.1543 1 0.0
C29 C+2 -0.3277 0.0843 0.2712 1 0.0
O31 O-2 -0.0787 0.2308 0.5117 1 0.0
O16 O-2 -0.0106 0.3101 0.1908 1 0.0
O38 O-2 -0.1966 0.1805 0.0037 1 0.0
O32 O-2 -0.1558 0.0336 0.1517 1 0.0
O29 O-2 -0.0173 0.0865 0.5261 1 0.0
O44 O-2 0.2323 0.0841 0.4585 1 0.0
O15 O-2 0.0558 0.3346 0.4857 1 0.0
O34 O-2 -0.3643 0.1308 0.0451 1 0.0
Os9 Os -0.12914 0.15251 0.39697 1 0.0
O6 O-2 0.5337 0.2876 0.2243 1 0.0
C11 C+2 0.098 0.3349 0.4301 1 0.0
O28 O-2 0.2282 0.1122 0.0952 1 0.0
C28 C+2 -0.1878 0.0674 0.1772 1 0.0
O21 O-2 0.1116 -0.1012 0.0896 1 0.0
O30 O-2 -0.3024 0.1363 0.4753 1 0.0
O45 O-2 -0.0133 0.1612 0.3282 1 0.0
O42 O-2 0.2309 0.1343 0.3326 1 0.0
C13 C+2 0.1309 -0.0711 0.321 1 0.0
C27 C+2 -0.0969 0.2033 0.4672 1 0.0
C14 C+2 0.0407 0.0076 0.3146 1 0.0
Os3 Os 0.36735 0.36286 0.37957 1 0.0
C24 C+2 0.2668 0.0881 0.1438 1 0.0
O7 O-2 0.4585 0.2401 0.4763 1 0.0
C7 C+2 0.4975 0.371 0.3657 1 0.0
Os4 Os 0.15903 0.34117 0.32984 1 0.0
O2 O-2 0.2004 0.2566 0.4904 1 0.0
Os6 Os 0.22991 -0.02064 0.1477 1 0.0
C25 C+2 -0.0571 0.1104 0.4759 1 0.0
O17 O-2 0.113 -0.108 0.307 1 0.0
C26 C+2 -0.2311 0.1394 0.4443 1 0.0
C18 C+2 0.1573 0.0142 0.06 1 0.0
C19 C+2 0.3983 -0.0381 0.4433 1 0.0
C1 C+2 0.3377 0.2268 0.2396 1 0.0
O22 O-2 0.1074 0.0366 0.0075 1 0.0
Os12 Os -0.07815 0.16717 0.18639 1 0.0
O33 O-2 -0.3802 0.0662 0.3068 1 0.0
